data_1539723
loop_
_publ_author_name
'Bernet, K.'
'Hoppe, R.'

_publ_section_title
;
 Zur Kristallstruktur von K4(SiO4)
;
_journal_name_full 'Zeitschrift fuer Anorganische und Allgemeine Chemie'
_journal_page_first 129
_journal_page_last 138
_journal_volume 589
_journal_year 1990
_chemical_formula_sum 'K4 O4 Si'
_chemical_name_systematic 'K4 (Si O4)'
_space_group_IT_number 14
_symmetry_space_group_name_Hall '-P 2ybc'
_symmetry_space_group_name_H-M 'P 1 21/c 1'
_cell_angle_alpha 90
_cell_angle_beta 112.83
_cell_angle_gamma 90
_cell_formula_units_Z 4
_cell_length_a 10.37
_cell_length_b 6.392
_cell_length_c 10.366
_cell_volume 633.283
_citation_journal_id_ASTM ZAACAB
_cod_data_source_file Bernet_ZAACAB_1990_1353.cif
_cod_data_source_block K4O4Si1
_cod_original_cell_volume 633.2826
_cod_original_formula_sum 'K4 O4 Si1'
_cod_database_code 1539723

loop_
_symmetry_equiv_pos_as_xyz
x,y,z
-x,y+1/2,-z+1/2
-x,-y,-z
x,-y-1/2,z-1/2

loop_
_atom_site_label
_atom_site_type_symbol
_atom_site_fract_x
_atom_site_fract_y
_atom_site_fract_z
_atom_site_occupancy
_atom_site_U_iso_or_equiv
O4 O-2 0.9072 0.7343 0.5285 1 0.0
K2 K+1 0.8431 0.1138 0.4184 1 0.0
Si1 Si+4 0.758 0.8706 0.0106 1 0.0
O3 O-2 0.6449 0.8191 0.4892 1 0.0
K4 K+1 0.6314 0.1666 0.6091 1 0.0
K1 K+1 0.426 0.1826 0.7951 1 0.0
O1 O-2 0.2192 0.9987 0.8466 1 0.0
K3 K+1 0.0648 0.0929 0.2007 1 0.0
O2 O-2 0.3019 0.5237 0.6268 1 0.0
